data_8106356
loop_
_publ_author_name
'Ma, Jun'
'Dai, Weiwei'
'Feng, Weiwei'
'Lin, Tingting'
'Zhou, Lijing'
'Qin, Wei'
'Wang, Xuyang'

_publ_section_title
;
 Crystal structure of methyl
 2-methyl-4-(3-methoxyphenyl)-5-oxo-1,4,5,6,7,8-hexahydroquinoline-3-carboxylate,
 C19H21NO4
;
_journal_issue 5
_journal_name_full 'Zeitschrift f\"ur Kristallographie - New Crystal Structures'
_journal_page_first 945
_journal_page_last 946
_journal_paper_doi 10.1515/ncrs-2018-0130
_journal_volume 233
_journal_year 2018
_chemical_formula_moiety 'C19 H21 N O4'
_chemical_formula_sum 'C19 H21 N O4'
_chemical_formula_weight 327.37
_space_group_crystal_system monoclinic
_space_group_IT_number 15
_space_group_name_Hall '-C 2yc'
_space_group_name_H-M_alt 'C 1 2/c 1'
_atom_sites_solution_hydrogens geom
_cell_angle_alpha 90
_cell_angle_beta 97.637(5)
_cell_angle_gamma 90
_cell_formula_units_Z 8
_cell_length_a 17.349(5)
_cell_length_b 7.354(2)
_cell_length_c 25.757(7)
_cell_measurement_reflns_used 1370
_cell_measurement_temperature 296(2)
_cell_measurement_theta_max 22.66
_cell_measurement_theta_min 3.01
_cell_volume 3257.0(16)
_computing_cell_refinement 'SAINT v7.60A (Bruker, 2009)'
_computing_data_collection 'Bruker APEX2 (Bruker, 2008)'
_computing_data_reduction 'SAINT v7.60A (Bruker, 2009)'
_computing_molecular_graphics 'Olex2 (Dolomanov et al., 2009)'
_computing_publication_material 'Olex2 (Dolomanov et al., 2009)'
_computing_structure_refinement 'ShelXL (Sheldrick, 2015)'
_computing_structure_solution 'SHELXS-97 (Sheldrick, 2008)'
_diffrn_ambient_temperature 296.15
_diffrn_measured_fraction_theta_full 0.983
_diffrn_measured_fraction_theta_max 0.983
_diffrn_measurement_device_type 'Bruker APEX-II CCD'
_diffrn_measurement_method '\f and \w scans'
_diffrn_radiation_monochromator graphite
_diffrn_radiation_type MoK\a
_diffrn_radiation_wavelength 0.71073
_diffrn_reflns_av_R_equivalents 0.0381
_diffrn_reflns_av_unetI/netI 0.0435
_diffrn_reflns_Laue_measured_fraction_full 0.983
_diffrn_reflns_Laue_measured_fraction_max 0.983
_diffrn_reflns_limit_h_max 20
_diffrn_reflns_limit_h_min -20
_diffrn_reflns_limit_k_max 8
_diffrn_reflns_limit_k_min -8
_diffrn_reflns_limit_l_max 11
_diffrn_reflns_limit_l_min -30
_diffrn_reflns_number 7966
_diffrn_reflns_point_group_measured_fraction_full 0.983
_diffrn_reflns_point_group_measured_fraction_max 0.983
_diffrn_reflns_theta_full 24.997
_diffrn_reflns_theta_max 24.997
_diffrn_reflns_theta_min 3.013
_diffrn_standards_number 0
_exptl_absorpt_coefficient_mu 0.094
_exptl_absorpt_correction_T_max 0.9833
_exptl_absorpt_correction_T_min 0.9734
_exptl_absorpt_correction_type multi-scan
_exptl_absorpt_process_details SADABS
_exptl_crystal_colour colorless
_exptl_crystal_density_diffrn 1.335
_exptl_crystal_density_meas .
_exptl_crystal_density_method 'not measured'
_exptl_crystal_description block
_exptl_crystal_F_000 1392
_exptl_crystal_size_max 0.29
_exptl_crystal_size_mid 0.21
_exptl_crystal_size_min 0.18
_refine_diff_density_max 0.213
_refine_diff_density_min -0.181
_refine_diff_density_rms 0.040
_refine_ls_extinction_coef 0.0016(3)
_refine_ls_extinction_expression Fc^*^=kFc[1+0.001xFc^2^\l^3^/sin(2\q)]^-1/4^
_refine_ls_extinction_method 'SHELXL-2016/6 (Sheldrick 2016)'
_refine_ls_goodness_of_fit_ref 1.049
_refine_ls_hydrogen_treatment constr
_refine_ls_matrix_type full
_refine_ls_number_parameters 218
_refine_ls_number_reflns 2826
_refine_ls_number_restraints 0
_refine_ls_restrained_S_all 1.049
_refine_ls_R_factor_all 0.0774
_refine_ls_R_factor_gt 0.0444
_refine_ls_shift/su_max 0.000
_refine_ls_shift/su_mean 0.000
_refine_ls_structure_factor_coef Fsqd
_refine_ls_weighting_details 'w=1/[\s^2^(Fo^2^)+(0.0510P)^2^+0.4125P] where P=(Fo^2^+2Fc^2^)/3'
_refine_ls_weighting_scheme calc
_refine_ls_wR_factor_gt 0.1020
_refine_ls_wR_factor_ref 0.1141
_reflns_Friedel_coverage 0.000
_reflns_Friedel_fraction_full .
_reflns_Friedel_fraction_max .
_reflns_number_gt 1900
_reflns_number_total 2826
_reflns_threshold_expression 'I > 2\s(I)'
_cod_data_source_file suppl_ncrs-2018-0130_suppl.cif
_cod_data_source_block a
_cod_original_cell_volume 3257.1(16)
_cod_database_code 8106356
_shelx_space_group_comment
;
The symmetry employed for this shelxl refinement is uniquely defined
by the following loop, which should always be used as a source of
symmetry information in preference to the above space-group names.
They are only intended as comments.
;
_shelx_estimated_absorpt_t_max 0.983
_shelx_estimated_absorpt_t_min 0.973
_olex2_refinement_description
;
1. Fixed Uiso
 At 1.2 times of:
  All C(H) groups, All C(H,H) groups, All N(H) groups
 At 1.5 times of:
  All C(H,H,H) groups
2.a Ternary CH refined with riding coordinates:
 C8(H8)
2.b Secondary CH2 refined with riding coordinates:
 C17(H17A,H17B), C18(H18A,H18B), C19(H19A,H19B)
2.c Me refined with riding coordinates:
 C1(H1A,H1B,H1C), C11(H11A,H11B,H11C), C13(H13A,H13B,H13C)
2.d Aromatic/amide H refined with riding coordinates:
 N1(H1), C3(H3), C5(H5), C6(H6), C7(H7)
;

loop_
_space_group_symop_operation_xyz
'x, y, z'
'-x, y, -z+1/2'
'x+1/2, y+1/2, z'
'-x+1/2, y+1/2, -z+1/2'
'-x, -y, -z'
'x, -y, z-1/2'
'-x+1/2, -y+1/2, -z'
'x+1/2, -y+1/2, z-1/2'

loop_
_atom_site_label
_atom_site_type_symbol
_atom_site_fract_x
_atom_site_fract_y
_atom_site_fract_z
_atom_site_U_iso_or_equiv
_atom_site_adp_type
_atom_site_occupancy
_atom_site_site_symmetry_order
_atom_site_calc_flag
_atom_site_refinement_flags_posn
_atom_site_refinement_flags_adp
_atom_site_refinement_flags_occupancy
_atom_site_disorder_assembly
_atom_site_disorder_group
N1 N 0.07774(10) 0.7931(2) 0.46712(6) 0.0391(4) Uani 1 1 d . . . . .
H1 H 0.087324 0.901129 0.479047 0.047 Uiso 1 1 calc R . . . .
O1 O 0.18249(11) 0.0444(2) 0.29375(6) 0.0657(5) Uani 1 1 d . . . . .
O2 O -0.04951(9) 0.4084(2) 0.33962(5) 0.0572(5) Uani 1 1 d . . . . .
O3 O -0.06651(11) 0.7004(2) 0.32210(6) 0.0761(6) Uani 1 1 d . . . . .
O4 O 0.12282(9) 0.17061(17) 0.48917(5) 0.0478(4) Uani 1 1 d . . . . .
C1 C 0.11903(19) -0.0762(3) 0.29398(10) 0.0742(8) Uani 1 1 d . . . . .
H1A H 0.126778 -0.180920 0.273022 0.111 Uiso 1 1 calc R . . . .
H1B H 0.115410 -0.113802 0.329272 0.111 Uiso 1 1 calc R . . . .
H1C H 0.071828 -0.015838 0.279813 0.111 Uiso 1 1 calc R . . . .
C2 C 0.18162(14) 0.2019(3) 0.32165(7) 0.0440(6) Uani 1 1 d . . . . .
C3 C 0.12708(12) 0.2415(3) 0.35456(7) 0.0384(5) Uani 1 1 d . . . . .
H3 H 0.088294 0.157432 0.358683 0.046 Uiso 1 1 calc R . . . .
C4 C 0.12956(12) 0.4049(3) 0.38147(6) 0.0336(5) Uani 1 1 d . . . . .
C5 C 0.18748(13) 0.5273(3) 0.37482(8) 0.0465(6) Uani 1 1 d . . . . .
H5 H 0.189956 0.637810 0.392508 0.056 Uiso 1 1 calc R . . . .
C6 C 0.24173(14) 0.4869(3) 0.34214(9) 0.0565(6) Uani 1 1 d . . . . .
H6 H 0.280625 0.570529 0.337918 0.068 Uiso 1 1 calc R . . . .
C7 C 0.23904(14) 0.3250(4) 0.31578(8) 0.0536(6) Uani 1 1 d . . . . .
H7 H 0.276126 0.298677 0.293917 0.064 Uiso 1 1 calc R . . . .
C8 C 0.06953(11) 0.4483(2) 0.41766(6) 0.0324(5) Uani 1 1 d . . . . .
H8 H 0.035490 0.342185 0.418314 0.039 Uiso 1 1 calc R . . . .
C9 C 0.01943(12) 0.6091(2) 0.39781(6) 0.0330(5) Uani 1 1 d . . . . .
C10 C -0.03583(13) 0.5835(3) 0.35019(8) 0.0432(5) Uani 1 1 d . . . . .
C11 C -0.10141(17) 0.3681(4) 0.29265(9) 0.0805(9) Uani 1 1 d . . . . .
H11A H -0.107094 0.238777 0.288878 0.121 Uiso 1 1 calc R . . . .
H11B H -0.151279 0.421961 0.294865 0.121 Uiso 1 1 calc R . . . .
H11C H -0.080466 0.416813 0.262898 0.121 Uiso 1 1 calc R . . . .
C12 C 0.02589(11) 0.7715(3) 0.42161(7) 0.0352(5) Uani 1 1 d . . . . .
C13 C -0.02040(13) 0.9386(3) 0.40650(8) 0.0458(6) Uani 1 1 d . . . . .
H13A H -0.003459 1.035082 0.430427 0.069 Uiso 1 1 calc R . . . .
H13B H -0.013044 0.973916 0.371616 0.069 Uiso 1 1 calc R . . . .
H13C H -0.074494 0.914326 0.407733 0.069 Uiso 1 1 calc R . . . .
C14 C 0.11406(12) 0.6500(2) 0.49364(7) 0.0338(5) Uani 1 1 d . . . . .
C15 C 0.10855(11) 0.4815(2) 0.47304(7) 0.0324(5) Uani 1 1 d . . . . .
C16 C 0.13686(12) 0.3273(3) 0.50428(7) 0.0348(5) Uani 1 1 d . . . . .
C17 C 0.18360(13) 0.3605(3) 0.55689(7) 0.0412(5) Uani 1 1 d . . . . .
H17A H 0.225414 0.272197 0.562293 0.049 Uiso 1 1 calc R . . . .
H17B H 0.150472 0.341671 0.583928 0.049 Uiso 1 1 calc R . . . .
C18 C 0.21792(13) 0.5492(3) 0.56270(8) 0.0466(6) Uani 1 1 d . . . . .
H18A H 0.239698 0.569231 0.598919 0.056 Uiso 1 1 calc R . . . .
H18B H 0.259648 0.559981 0.541286 0.056 Uiso 1 1 calc R . . . .
C19 C 0.15692(13) 0.6917(3) 0.54631(7) 0.0422(5) Uani 1 1 d . . . . .
H19A H 0.120516 0.696713 0.571780 0.051 Uiso 1 1 calc R . . . .
H19B H 0.181601 0.809804 0.545483 0.051 Uiso 1 1 calc R . . . .

loop_
_atom_site_aniso_label
_atom_site_aniso_U_11
_atom_site_aniso_U_22
_atom_site_aniso_U_33
_atom_site_aniso_U_23
_atom_site_aniso_U_13
_atom_site_aniso_U_12
N1 0.0482(12) 0.0240(9) 0.0435(9) -0.0054(7) 0.0004(8) -0.0007(8)
O1 0.0785(13) 0.0643(11) 0.0594(9) -0.0188(8) 0.0278(9) 0.0094(10)
O2 0.0653(12) 0.0493(10) 0.0510(8) -0.0106(7) -0.0143(8) -0.0037(8)
O3 0.0915(15) 0.0629(12) 0.0632(10) 0.0059(9) -0.0295(10) 0.0078(10)
O4 0.0664(12) 0.0249(8) 0.0507(8) -0.0019(6) 0.0026(7) -0.0002(7)
C1 0.105(2) 0.0550(16) 0.0662(15) -0.0251(13) 0.0240(15) -0.0038(17)
C2 0.0497(15) 0.0501(14) 0.0332(10) -0.0001(10) 0.0089(10) 0.0098(12)
C3 0.0412(14) 0.0376(11) 0.0371(10) -0.0002(9) 0.0074(9) -0.0009(10)
C4 0.0370(13) 0.0319(11) 0.0312(9) 0.0017(8) 0.0021(8) 0.0007(10)
C5 0.0459(15) 0.0429(13) 0.0511(12) -0.0007(10) 0.0083(11) -0.0069(11)
C6 0.0458(16) 0.0637(17) 0.0620(14) 0.0091(13) 0.0144(12) -0.0106(13)
C7 0.0457(16) 0.0740(17) 0.0442(11) 0.0055(12) 0.0171(10) 0.0102(14)
C8 0.0344(12) 0.0286(10) 0.0340(9) -0.0024(8) 0.0043(8) -0.0019(9)
C9 0.0342(13) 0.0305(11) 0.0342(9) 0.0016(8) 0.0046(8) 0.0000(9)
C10 0.0416(14) 0.0463(13) 0.0417(11) 0.0001(10) 0.0058(10) 0.0022(11)
C11 0.083(2) 0.087(2) 0.0628(15) -0.0213(14) -0.0247(14) -0.0138(17)
C12 0.0337(13) 0.0310(11) 0.0418(10) 0.0050(9) 0.0080(9) -0.0024(10)
C13 0.0445(15) 0.0340(12) 0.0582(12) 0.0052(10) 0.0043(11) 0.0012(10)
C14 0.0372(13) 0.0280(11) 0.0367(9) -0.0002(8) 0.0070(9) -0.0027(9)
C15 0.0353(13) 0.0269(10) 0.0352(9) -0.0009(8) 0.0056(8) -0.0020(9)
C16 0.0398(13) 0.0289(11) 0.0372(10) 0.0010(9) 0.0104(9) -0.0003(10)
C17 0.0451(14) 0.0377(12) 0.0400(10) 0.0031(9) 0.0025(9) 0.0007(10)
C18 0.0510(15) 0.0426(13) 0.0432(11) -0.0016(9) -0.0043(10) -0.0061(11)
C19 0.0524(15) 0.0336(12) 0.0396(10) -0.0043(9) 0.0023(10) -0.0025(11)

loop_
_atom_type_symbol
_atom_type_description
_atom_type_scat_dispersion_real
_atom_type_scat_dispersion_imag
_atom_type_scat_source
C C 0.0033 0.0016 'International Tables Vol C Tables 4.2.6.8 and 6.1.1.4'
H H 0.0000 0.0000 'International Tables Vol C Tables 4.2.6.8 and 6.1.1.4'
N N 0.0061 0.0033 'International Tables Vol C Tables 4.2.6.8 and 6.1.1.4'
O O 0.0106 0.0060 'International Tables Vol C Tables 4.2.6.8 and 6.1.1.4'

loop_
_geom_angle_atom_site_label_1
_geom_angle_atom_site_label_2
_geom_angle_atom_site_label_3
_geom_angle
_geom_angle_site_symmetry_1
_geom_angle_site_symmetry_3
C12 N1 H1 118.7 . .
C14 N1 H1 118.7 . .
C14 N1 C12 122.65(16) . .
C2 O1 C1 117.85(18) . .
C10 O2 C11 116.46(18) . .
O1 C1 H1A 109.5 . .
O1 C1 H1B 109.5 . .
O1 C1 H1C 109.5 . .
H1A C1 H1B 109.5 . .
H1A C1 H1C 109.5 . .
H1B C1 H1C 109.5 . .
O1 C2 C3 123.9(2) . .
O1 C2 C7 116.4(2) . .
C7 C2 C3 119.7(2) . .
C2 C3 H3 119.6 . .
C2 C3 C4 120.7(2) . .
C4 C3 H3 119.6 . .
C3 C4 C8 120.67(18) . .
C5 C4 C3 118.67(19) . .
C5 C4 C8 120.66(17) . .
C4 C5 H5 119.8 . .
C4 C5 C6 120.3(2) . .
C6 C5 H5 119.8 . .
C5 C6 H6 119.7 . .
C7 C6 C5 120.7(2) . .
C7 C6 H6 119.7 . .
C2 C7 H7 120.1 . .
C6 C7 C2 119.9(2) . .
C6 C7 H7 120.1 . .
C4 C8 H8 107.9 . .
C9 C8 C4 111.44(14) . .
C9 C8 H8 107.9 . .
C15 C8 C4 110.74(16) . .
C15 C8 H8 107.9 . .
C15 C8 C9 110.85(14) . .
C10 C9 C8 117.66(16) . .
C12 C9 C8 122.13(17) . .
C12 C9 C10 120.18(18) . .
O2 C10 C9 111.99(18) . .
O3 C10 O2 121.09(19) . .
O3 C10 C9 126.9(2) . .
O2 C11 H11A 109.5 . .
O2 C11 H11B 109.5 . .
O2 C11 H11C 109.5 . .
H11A C11 H11B 109.5 . .
H11A C11 H11C 109.5 . .
H11B C11 H11C 109.5 . .
N1 C12 C13 113.10(16) . .
C9 C12 N1 119.54(17) . .
C9 C12 C13 127.28(18) . .
C12 C13 H13A 109.5 . .
C12 C13 H13B 109.5 . .
C12 C13 H13C 109.5 . .
H13A C13 H13B 109.5 . .
H13A C13 H13C 109.5 . .
H13B C13 H13C 109.5 . .
N1 C14 C19 116.05(16) . .
C15 C14 N1 120.63(17) . .
C15 C14 C19 123.30(17) . .
C14 C15 C8 121.26(16) . .
C14 C15 C16 120.27(16) . .
C16 C15 C8 118.41(15) . .
O4 C16 C15 121.53(17) . .
O4 C16 C17 119.86(17) . .
C15 C16 C17 118.60(16) . .
C16 C17 H17A 108.9 . .
C16 C17 H17B 108.9 . .
C16 C17 C18 113.41(16) . .
H17A C17 H17B 107.7 . .
C18 C17 H17A 108.9 . .
C18 C17 H17B 108.9 . .
C17 C18 H18A 109.4 . .
C17 C18 H18B 109.4 . .
H18A C18 H18B 108.0 . .
C19 C18 C17 110.96(18) . .
C19 C18 H18A 109.4 . .
C19 C18 H18B 109.4 . .
C14 C19 C18 111.01(16) . .
C14 C19 H19A 109.4 . .
C14 C19 H19B 109.4 . .
C18 C19 H19A 109.4 . .
C18 C19 H19B 109.4 . .
H19A C19 H19B 108.0 . .

loop_
_geom_bond_atom_site_label_1
_geom_bond_atom_site_label_2
_geom_bond_distance
_geom_bond_site_symmetry_2
N1 H1 0.8600 .
N1 C12 1.389(2) .
N1 C14 1.363(2) .
O1 C1 1.415(3) .
O1 C2 1.364(2) .
O2 C10 1.331(2) .
O2 C11 1.440(3) .
O3 C10 1.202(2) .
O4 C16 1.230(2) .
C1 H1A 0.9600 .
C1 H1B 0.9600 .
C1 H1C 0.9600 .
C2 C3 1.383(3) .
C2 C7 1.369(3) .
C3 H3 0.9300 .
C3 C4 1.385(3) .
C4 C5 1.376(3) .
C4 C8 1.521(3) .
C5 H5 0.9300 .
C5 C6 1.376(3) .
C6 H6 0.9300 .
C6 C7 1.368(3) .
C7 H7 0.9300 .
C8 H8 0.9800 .
C8 C9 1.516(3) .
C8 C15 1.515(2) .
C9 C10 1.465(3) .
C9 C12 1.340(2) .
C11 H11A 0.9600 .
C11 H11B 0.9600 .
C11 H11C 0.9600 .
C12 C13 1.491(3) .
C13 H13A 0.9600 .
C13 H13B 0.9600 .
C13 H13C 0.9600 .
C14 C15 1.346(2) .
C14 C19 1.490(3) .
C15 C16 1.439(2) .
C16 C17 1.504(3) .
C17 H17A 0.9700 .
C17 H17B 0.9700 .
C17 C18 1.510(3) .
C18 H18A 0.9700 .
C18 H18B 0.9700 .
C18 C19 1.509(3) .
C19 H19A 0.9700 .
C19 H19B 0.9700 .
